data_4132474
loop_
_publ_author_name
'Sil, Debangsu'
'Martinez, Zachary'
'Ding, Shengda'
'Bhuvanesh, Nattamai'
'Darensbourg, Donald J.'
'Hall, Michael B.'
'Darensbourg, Marcetta Y.'

_publ_section_title
;
 Cyanide Docking and Linkage Isomerism in Models for the Artificial
 [FeFe]-Hydrogenase Maturation Process.
;
_journal_issue 31
_journal_name_full 'Journal of the American Chemical Society'
_journal_page_first 9904
_journal_page_last 9911
_journal_paper_doi 10.1021/jacs.8b04189
_journal_volume 140
_journal_year 2018
_chemical_formula_moiety 'C63 H46 Cu N9 Zn, F6 P'
_chemical_formula_sum 'C63 H46 Cu F6 N9 P Zn'
_chemical_formula_weight 1202.97
_space_group_crystal_system monoclinic
_space_group_IT_number 14
_space_group_name_Hall '-P 2ybc'
_space_group_name_H-M_alt 'P 1 21/c 1'
_atom_sites_solution_hydrogens geom
_audit_creation_date 2017-11-29
_audit_creation_method
;
Olex2 1.2-beta
(compiled 2017.03.28 svn.r3405 for OlexSys, GUI svn.r5335)
;
_cell_angle_alpha 90
_cell_angle_beta 90.768(3)
_cell_angle_gamma 90
_cell_formula_units_Z 4
_cell_length_a 9.550(2)
_cell_length_b 31.109(8)
_cell_length_c 19.849(5)
_cell_measurement_reflns_used 9908
_cell_measurement_temperature 110.0
_cell_measurement_theta_max 23.662
_cell_measurement_theta_min 2.216
_cell_volume 5896(2)
_computing_cell_refinement 'SAINT V8.38A (Bruker, 2016)'
_computing_data_reduction 'SAINT V8.38A (Bruker, 2016)'
_computing_molecular_graphics 'Olex2 (Dolomanov et al., 2009)'
_computing_publication_material 'Olex2 (Dolomanov et al., 2009)'
_computing_structure_refinement 'ShelXL (Sheldrick, 2015)'
_computing_structure_solution 'SHELXT 2014/5 (Sheldrick, 2014)'
_diffrn_ambient_temperature 110.0
_diffrn_measured_fraction_theta_full 0.997
_diffrn_measured_fraction_theta_max 0.997
_diffrn_measurement_device_type 'Bruker APEX-II CCD'
_diffrn_measurement_method '\f and \w scans'
_diffrn_radiation_type MoK\a
_diffrn_radiation_wavelength 0.71073
_diffrn_reflns_av_R_equivalents 0.0514
_diffrn_reflns_av_unetI/netI 0.0229
_diffrn_reflns_Laue_measured_fraction_full 0.997
_diffrn_reflns_Laue_measured_fraction_max 0.997
_diffrn_reflns_limit_h_max 9
_diffrn_reflns_limit_h_min -9
_diffrn_reflns_limit_k_max 29
_diffrn_reflns_limit_k_min -29
_diffrn_reflns_limit_l_max 19
_diffrn_reflns_limit_l_min -19
_diffrn_reflns_number 66386
_diffrn_reflns_point_group_measured_fraction_full 0.997
_diffrn_reflns_point_group_measured_fraction_max 0.997
_diffrn_reflns_theta_full 19.998
_diffrn_reflns_theta_max 19.998
_diffrn_reflns_theta_min 1.663
_diffrn_standards_number 0
_exptl_absorpt_coefficient_mu 0.861
_exptl_absorpt_correction_T_max 0.5614
_exptl_absorpt_correction_T_min 0.4653
_exptl_absorpt_correction_type multi-scan
_exptl_absorpt_process_details
'SADABS-2016/2 (Bruker,2016/2) was used for absorption correction. wR2(int) was 0.0729 before and 0.0565 after correction. The Ratio of minimum to maximum transmission is 0.8288. The \l/2 correction factor is Not present.'
_exptl_crystal_colour blue
_exptl_crystal_colour_primary blue
_exptl_crystal_density_diffrn 1.355
_exptl_crystal_description plate
_exptl_crystal_F_000 2460
_exptl_crystal_size_max 0.332
_exptl_crystal_size_mid 0.287
_exptl_crystal_size_min 0.04
_refine_diff_density_max 0.501
_refine_diff_density_min -0.567
_refine_diff_density_rms 0.072
_refine_ls_extinction_method none
_refine_ls_goodness_of_fit_ref 1.195
_refine_ls_hydrogen_treatment constr
_refine_ls_matrix_type full
_refine_ls_number_parameters 773
_refine_ls_number_reflns 5491
_refine_ls_number_restraints 512
_refine_ls_restrained_S_all 1.138
_refine_ls_R_factor_all 0.0600
_refine_ls_R_factor_gt 0.0541
_refine_ls_shift/su_max 0.001
_refine_ls_shift/su_mean 0.000
_refine_ls_structure_factor_coef Fsqd
_refine_ls_weighting_details 'w=1/[\s^2^(Fo^2^)+(0.0220P)^2^+35.0860P] where P=(Fo^2^+2Fc^2^)/3'
_refine_ls_weighting_scheme calc
_refine_ls_wR_factor_gt 0.1206
_refine_ls_wR_factor_ref 0.1240
_reflns_Friedel_coverage 0.000
_reflns_number_gt 4952
_reflns_number_total 5491
_reflns_threshold_expression 'I > 2\s(I)'
_cod_data_source_file ja8b04189_si_005.cif
_cod_data_source_block znnccupf6_sq
_cod_original_cell_volume 5897(2)
_cod_database_code 4132474
_shelx_shelxl_version_number 2017/1
_shelx_space_group_comment
;
The symmetry employed for this shelxl refinement is uniquely defined
by the following loop, which should always be used as a source of
symmetry information in preference to the above space-group names.
They are only intended as comments.
;
_shelx_estimated_absorpt_t_max 0.966
_shelx_estimated_absorpt_t_min 0.763
_olex2_refinement_description
;
1. Fixed Uiso
 At 1.2 times of:
  All C(H) groups, All C(H,H) groups
2. Restrained distances
 C17-C16 \\sim C17A-C16
 with sigma of 0.02
 C39-C38 \\sim C39A-C38
 with sigma of 0.02
3. Uiso/Uaniso restraints and constraints
C17 \\sim C18 \\sim C19 \\sim C20 \\sim C21 \\sim C22 \\sim C17A \\sim C18A
\\sim C19A \\sim C20A \\sim C21A \\sim C22A: within 2A with sigma of 0.04 and
sigma for terminal atoms of 0.08
C39 \\sim C40 \\sim C41 \\sim C42 \\sim C43 \\sim C44 \\sim C39A \\sim C40A
\\sim C41A \\sim C42A \\sim C43A \\sim C44A: within 2A with sigma of 0.04 and
sigma for terminal atoms of 0.08
Uanis(C39A) = Uanis(C39)
Uanis(C17) = Uanis(C17A)
Uanis(C22A) = Uanis(C22)
4. Rigid body (RIGU) restrains
 C17, C18, C19, C20, C21, C22, C17A, C18A, C19A, C20A, C21A, C22A
 with sigma for 1-2 distances of 0.004 and sigma for 1-3 distances of 0.004
 C39, C40, C41, C42, C43, C44, C39A, C40A, C41A, C42A, C43A, C44A
 with sigma for 1-2 distances of 0.004 and sigma for 1-3 distances of 0.004
5. Others
 Sof(C17A)=Sof(C18A)=Sof(H18A)=Sof(C19A)=Sof(H19A)=Sof(C20A)=Sof(H20A)=
 Sof(C21A)=Sof(H21A)=Sof(C22A)=Sof(H22A)=Sof(C39A)=Sof(C40A)=Sof(H40A)=
 Sof(C41A)=Sof(H41A)=Sof(C42A)=Sof(H42A)=Sof(C43A)=Sof(H43A)=Sof(C44A)=
 Sof(H44A)=1-FVAR(1)
 Sof(C17)=Sof(C18)=Sof(H18)=Sof(C19)=Sof(H19)=Sof(C20)=Sof(H20)=Sof(C21)=
 Sof(H21)=Sof(C22)=Sof(H22)=Sof(C39)=Sof(C40)=Sof(H40)=Sof(C41)=Sof(H41)=
 Sof(C42)=Sof(H42)=Sof(C43)=Sof(H43)=Sof(C44)=Sof(H44)=FVAR(1)
6.a Secondary CH2 refined with riding coordinates:
 C51(H51A,H51B), C57(H57A,H57B), C63(H63A,H63B)
6.b Aromatic/amide H refined with riding coordinates:
 C2(H2), C3(H3), C7(H7), C8(H8), C9(H9), C10(H10), C11(H11), C13(H13),
 C14(H14), C18(H18), C19(H19), C20(H20), C21(H21), C22(H22), C18A(H18A),
 C19A(H19A), C20A(H20A), C21A(H21A), C22A(H22A), C24(H24), C25(H25), C29(H29),
 C30(H30), C31(H31), C32(H32), C33(H33), C35(H35), C36(H36), C40(H40), C41(H41),
  C42(H42), C43(H43), C44(H44), C40A(H40A), C41A(H41A), C42A(H42A), C43A(H43A),
 C44A(H44A), C46(H46), C47(H47), C48(H48), C49(H49), C52(H52), C53(H53),
 C54(H54), C55(H55), C58(H58), C59(H59), C60(H60), C61(H61)
6.c Fitted hexagon refined as free rotating group:
 C17(C18,C19,C20,C21,C22), C17A(C18A,C19A,C20A,C21A,C22A), C39(C40,C41,C42,C43,
 C44), C39A(C40A,C41A,C42A,C43A,C44A)
;
_olex2_submission_special_instructions 'No special instructions were received'

loop_
_space_group_symop_operation_xyz
'x, y, z'
'-x, y+1/2, -z+1/2'
'-x, -y, -z'
'x, -y-1/2, z-1/2'

loop_
_atom_site_label
_atom_site_type_symbol
_atom_site_fract_x
_atom_site_fract_y
_atom_site_fract_z
_atom_site_U_iso_or_equiv
_atom_site_adp_type
_atom_site_occupancy
_atom_site_site_symmetry_order
_atom_site_calc_flag
_atom_site_refinement_flags_posn
_atom_site_refinement_flags_adp
_atom_site_refinement_flags_occupancy
_atom_site_disorder_assembly
_atom_site_disorder_group
Zn1 Zn 0.73980(8) 0.21883(2) 0.76520(4) 0.0213(2) Uani 1 1 d . . . . .
Cu1 Cu 0.80162(8) 0.33157(3) 0.58557(4) 0.0245(3) Uani 1 1 d . . . . .
N1 N 0.5414(6) 0.21056(17) 0.7232(3) 0.0223(14) Uani 1 1 d . . . . .
N2 N 0.6627(6) 0.27154(17) 0.8174(3) 0.0223(14) Uani 1 1 d . . . . .
N3 N 0.9031(5) 0.21650(17) 0.8343(3) 0.0194(13) Uani 1 1 d . . . . .
N4 N 0.7835(6) 0.15586(17) 0.7392(3) 0.0244(14) Uani 1 1 d . . . . .
N5 N 0.8174(6) 0.25456(19) 0.6838(3) 0.0264(14) Uani 1 1 d . . . . .
N6 N 0.6637(5) 0.30473(19) 0.5164(3) 0.0260(14) Uani 1 1 d . . . . .
N7 N 0.7883(5) 0.38154(17) 0.5198(3) 0.0283(15) Uani 1 1 d . . . . .
N8 N 0.7198(5) 0.37723(17) 0.6510(3) 0.0249(14) Uani 1 1 d . . . . .
N9 N 1.0076(6) 0.33695(18) 0.5633(3) 0.0265(14) Uani 1 1 d . . . . .
C1 C 0.5049(7) 0.1795(2) 0.6774(3) 0.0256(18) Uani 1 1 d . . . . .
C2 C 0.3730(8) 0.1903(2) 0.6456(4) 0.036(2) Uani 1 1 d . . . . .
H2 H 0.324579 0.174263 0.611927 0.043 Uiso 1 1 calc R . . . .
C3 C 0.3320(7) 0.2279(2) 0.6734(4) 0.0309(19) Uani 1 1 d . . . . .
H3 H 0.247758 0.242867 0.662996 0.037 Uiso 1 1 calc R . . . .
C4 C 0.4372(7) 0.2411(2) 0.7211(3) 0.0251(18) Uani 1 1 d . . . . .
C5 C 0.4371(7) 0.2791(2) 0.7581(3) 0.0235(17) Uani 1 1 d . . . . .
C6 C 0.3154(7) 0.3090(2) 0.7467(3) 0.0217(17) Uani 1 1 d . . . . .
C7 C 0.1812(7) 0.2982(2) 0.7660(3) 0.0281(18) Uani 1 1 d . . . . .
H7 H 0.164743 0.270980 0.786033 0.034 Uiso 1 1 calc R . . . .
C8 C 0.0706(7) 0.3263(2) 0.7565(3) 0.0307(18) Uani 1 1 d . . . . .
H8 H -0.021174 0.318381 0.769578 0.037 Uiso 1 1 calc R . . . .
C9 C 0.0946(8) 0.3659(2) 0.7280(4) 0.0325(19) Uani 1 1 d . . . . .
H9 H 0.019409 0.385649 0.722023 0.039 Uiso 1 1 calc R . . . .
C10 C 0.2267(7) 0.3770(2) 0.7082(3) 0.0297(18) Uani 1 1 d . . . . .
H10 H 0.242621 0.404165 0.687808 0.036 Uiso 1 1 calc R . . . .
C11 C 0.3368(7) 0.3488(2) 0.7179(3) 0.0250(17) Uani 1 1 d . . . . .
H11 H 0.428301 0.356920 0.704534 0.030 Uiso 1 1 calc R . . . .
C12 C 0.5390(7) 0.2922(2) 0.8049(3) 0.0216(17) Uani 1 1 d . . . . .
C13 C 0.5270(7) 0.3283(2) 0.8501(3) 0.0230(17) Uani 1 1 d . . . . .
H13 H 0.450680 0.347823 0.851865 0.028 Uiso 1 1 calc R . . . .
C14 C 0.6411(7) 0.3293(2) 0.8886(3) 0.0257(17) Uani 1 1 d . . . . .
H14 H 0.661567 0.349506 0.923214 0.031 Uiso 1 1 calc R . . . .
C15 C 0.7287(7) 0.2939(2) 0.8681(3) 0.0199(17) Uani 1 1 d . . . . .
C16 C 0.8580(7) 0.2826(2) 0.8985(3) 0.0238(17) Uani 1 1 d D . . . .
C17 C 0.9268(18) 0.3105(5) 0.9518(9) 0.0231(17) Uani 0.350(9) 1 d D U P A 1
C18 C 1.0425(18) 0.3365(5) 0.9405(6) 0.030(5) Uani 0.350(9) 1 d G U P A 1
H18 H 1.078954 0.338994 0.896369 0.036 Uiso 0.350(9) 1 calc R . P A 1
C19 C 1.1048(17) 0.3587(5) 0.9937(8) 0.034(5) Uani 0.350(9) 1 d G U P A 1
H19 H 1.183843 0.376503 0.985901 0.041 Uiso 0.350(9) 1 calc R . P A 1
C20 C 1.051(2) 0.3550(6) 1.0582(7) 0.026(5) Uani 0.350(9) 1 d G U P A 1
H20 H 1.094012 0.370243 1.094563 0.031 Uiso 0.350(9) 1 calc R . P A 1
C21 C 0.936(2) 0.3290(8) 1.0696(7) 0.030(5) Uani 0.350(9) 1 d G U P A 1
H21 H 0.899291 0.326473 1.113694 0.036 Uiso 0.350(9) 1 calc R . P A 1
C22 C 0.873(2) 0.3067(7) 1.0164(10) 0.023(3) Uani 0.350(9) 1 d G U P A 1
H22 H 0.794400 0.288963 1.024163 0.027 Uiso 0.350(9) 1 calc R . P A 1
C17A C 0.9107(10) 0.3123(3) 0.9537(5) 0.0231(17) Uani 0.650(9) 1 d D U P A 2
C18A C 0.9712(11) 0.3513(3) 0.9358(4) 0.037(3) Uani 0.650(9) 1 d G U P A 2
H18A H 0.972525 0.359828 0.889873 0.044 Uiso 0.650(9) 1 calc R . P A 2
C19A C 1.0297(11) 0.3777(3) 0.9851(5) 0.048(4) Uani 0.650(9) 1 d G U P A 2
H19A H 1.071073 0.404280 0.972948 0.057 Uiso 0.650(9) 1 calc R . P A 2
C20A C 1.0277(11) 0.3651(3) 1.0523(4) 0.042(4) Uani 0.650(9) 1 d G U P A 2
H20A H 1.067738 0.383189 1.086075 0.050 Uiso 0.650(9) 1 calc R . P A 2
C21A C 0.9672(12) 0.3262(4) 1.0702(4) 0.029(3) Uani 0.650(9) 1 d G U P A 2
H21A H 0.965857 0.317646 1.116127 0.035 Uiso 0.650(9) 1 calc R . P A 2
C22A C 0.9087(11) 0.2998(3) 1.0209(5) 0.023(3) Uani 0.650(9) 1 d G U P A 2
H22A H 0.867308 0.273194 1.033053 0.027 Uiso 0.650(9) 1 calc R . P A 2
C23 C 0.9370(7) 0.2465(2) 0.8826(3) 0.0197(17) Uani 1 1 d . . . . .
C24 C 1.0652(7) 0.2348(2) 0.9152(3) 0.0262(18) Uani 1 1 d . . . . .
H24 H 1.111997 0.250307 0.950005 0.031 Uiso 1 1 calc R . . . .
C25 C 1.1074(7) 0.1977(2) 0.8874(3) 0.0271(18) Uani 1 1 d . . . . .
H25 H 1.189572 0.182105 0.899235 0.033 Uiso 1 1 calc R . . . .
C26 C 1.0066(7) 0.1861(2) 0.8369(3) 0.0239(17) Uani 1 1 d . . . . .
C27 C 1.0083(7) 0.1477(2) 0.7989(3) 0.0262(18) Uani 1 1 d . . . . .
C28 C 1.1314(7) 0.1186(2) 0.8107(3) 0.0254(18) Uani 1 1 d . . . . .
C29 C 1.2649(8) 0.1309(2) 0.7940(4) 0.037(2) Uani 1 1 d . . . . .
H29 H 1.280005 0.158102 0.773498 0.044 Uiso 1 1 calc R . . . .
C30 C 1.3777(7) 0.1039(2) 0.8069(4) 0.039(2) Uani 1 1 d . . . . .
H30 H 1.469233 0.112605 0.794628 0.047 Uiso 1 1 calc R . . . .
C31 C 1.3584(8) 0.0651(2) 0.8368(4) 0.040(2) Uani 1 1 d . . . . .
H31 H 1.436223 0.046894 0.845906 0.048 Uiso 1 1 calc R . . . .
C32 C 1.2263(8) 0.0524(2) 0.8537(4) 0.040(2) Uani 1 1 d . . . . .
H32 H 1.212733 0.025223 0.874455 0.048 Uiso 1 1 calc R . . . .
C33 C 1.1114(8) 0.0789(2) 0.8408(3) 0.0313(19) Uani 1 1 d . . . . .
H33 H 1.019927 0.069848 0.852583 0.038 Uiso 1 1 calc R . . . .
C34 C 0.9048(7) 0.1340(2) 0.7539(3) 0.0253(18) Uani 1 1 d . . . . .
C35 C 0.9077(8) 0.0948(2) 0.7156(4) 0.0323(19) Uani 1 1 d . . . . .
H35 H 0.980345 0.073933 0.716127 0.039 Uiso 1 1 calc R . . . .
C36 C 0.7891(8) 0.0931(2) 0.6790(4) 0.0332(19) Uani 1 1 d . . . . .
H36 H 0.761265 0.070673 0.649223 0.040 Uiso 1 1 calc R . . . .
C37 C 0.7115(8) 0.1317(2) 0.6930(3) 0.0294(18) Uani 1 1 d . . . . .
C38 C 0.5835(8) 0.1422(2) 0.6632(3) 0.0291(19) Uani 1 1 d D . . . .
C39 C 0.5107(18) 0.1109(4) 0.6150(6) 0.0369(19) Uani 0.350(9) 1 d D U P A 1
C40 C 0.4998(19) 0.1212(4) 0.5470(7) 0.045(5) Uani 0.350(9) 1 d G U P A 1
H40 H 0.535673 0.147786 0.531072 0.054 Uiso 0.350(9) 1 calc R . P A 1
C41 C 0.436(2) 0.0927(5) 0.5022(5) 0.051(5) Uani 0.350(9) 1 d G U P A 1
H41 H 0.428752 0.099704 0.455730 0.061 Uiso 0.350(9) 1 calc R . P A 1
C42 C 0.384(2) 0.0538(4) 0.5255(7) 0.053(6) Uani 0.350(9) 1 d G U P A 1
H42 H 0.340309 0.034294 0.494880 0.063 Uiso 0.350(9) 1 calc R . P A 1
C43 C 0.395(2) 0.0435(4) 0.5935(8) 0.056(6) Uani 0.350(9) 1 d G U P A 1
H43 H 0.358786 0.016965 0.609372 0.067 Uiso 0.350(9) 1 calc R . P A 1
C44 C 0.458(2) 0.0721(5) 0.6382(6) 0.053(6) Uani 0.350(9) 1 d G U P A 1
H44 H 0.465707 0.065047 0.684715 0.064 Uiso 0.350(9) 1 calc R . P A 1
C39A C 0.5303(9) 0.1111(2) 0.6101(4) 0.0369(19) Uani 0.650(9) 1 d D U P A 2
C40A C 0.6039(9) 0.1037(3) 0.5513(4) 0.044(3) Uani 0.650(9) 1 d G U P A 2
H40A H 0.688633 0.118737 0.543286 0.053 Uiso 0.650(9) 1 calc R . P A 2
C41A C 0.5536(11) 0.0743(3) 0.5041(4) 0.062(4) Uani 0.650(9) 1 d G U P A 2
H41A H 0.603914 0.069206 0.463935 0.075 Uiso 0.650(9) 1 calc R . P A 2
C42A C 0.4297(11) 0.0522(2) 0.5158(5) 0.067(4) Uani 0.650(9) 1 d G U P A 2
H42A H 0.395281 0.032105 0.483605 0.080 Uiso 0.650(9) 1 calc R . P A 2
C43A C 0.3561(8) 0.0596(3) 0.5746(5) 0.057(4) Uani 0.650(9) 1 d G U P A 2
H43A H 0.271367 0.044535 0.582627 0.069 Uiso 0.650(9) 1 calc R . P A 2
C44A C 0.4064(8) 0.0890(3) 0.6218(4) 0.047(3) Uani 0.650(9) 1 d G U P A 2
H44A H 0.356084 0.094066 0.661979 0.056 Uiso 0.650(9) 1 calc R . P A 2
C45 C 0.8133(6) 0.2829(2) 0.6465(3) 0.0210(16) Uani 1 1 d . . . . .
C46 C 0.5818(7) 0.2709(2) 0.5243(4) 0.0317(19) Uani 1 1 d . . . . .
H46 H 0.586871 0.255291 0.565394 0.038 Uiso 1 1 calc R . . . .
C47 C 0.4894(8) 0.2576(3) 0.4747(5) 0.045(2) Uani 1 1 d . . . . .
H47 H 0.432602 0.232965 0.481309 0.054 Uiso 1 1 calc R . . . .
C48 C 0.4804(8) 0.2803(3) 0.4161(5) 0.046(2) Uani 1 1 d . . . . .
H48 H 0.416040 0.271754 0.381669 0.055 Uiso 1 1 calc R . . . .
C49 C 0.5646(8) 0.3156(3) 0.4069(4) 0.041(2) Uani 1 1 d . . . . .
H49 H 0.559582 0.331671 0.366236 0.050 Uiso 1 1 calc R . . . .
C50 C 0.6577(7) 0.3272(2) 0.4584(4) 0.0288(18) Uani 1 1 d . . . . .
C51 C 0.7582(8) 0.3632(2) 0.4523(4) 0.038(2) Uani 1 1 d . . . . .
H51A H 0.846108 0.352712 0.432098 0.046 Uiso 1 1 calc R . . . .
H51B H 0.718223 0.385665 0.422412 0.046 Uiso 1 1 calc R . . . .
C52 C 0.7174(7) 0.3767(2) 0.7184(4) 0.0296(18) Uani 1 1 d . . . . .
H52 H 0.747503 0.351504 0.741432 0.036 Uiso 1 1 calc R . . . .
C53 C 0.6731(7) 0.4111(2) 0.7552(4) 0.0356(19) Uani 1 1 d . . . . .
H53 H 0.674904 0.410165 0.803059 0.043 Uiso 1 1 calc R . . . .
C54 C 0.6261(8) 0.4470(2) 0.7220(4) 0.041(2) Uani 1 1 d . . . . .
H54 H 0.594629 0.471284 0.746514 0.049 Uiso 1 1 calc R . . . .
C55 C 0.6249(7) 0.4475(2) 0.6524(4) 0.034(2) Uani 1 1 d . . . . .
H55 H 0.590959 0.472022 0.628758 0.041 Uiso 1 1 calc R . . . .
C56 C 0.6731(6) 0.4123(2) 0.6175(4) 0.0267(18) Uani 1 1 d . . . . .
C57 C 0.6729(7) 0.4097(2) 0.5423(4) 0.0312(19) Uani 1 1 d . . . . .
H57A H 0.582132 0.398052 0.525953 0.037 Uiso 1 1 calc R . . . .
H57B H 0.684629 0.438818 0.523090 0.037 Uiso 1 1 calc R . . . .
C58 C 1.1076(7) 0.3083(2) 0.5769(3) 0.0285(18) Uani 1 1 d . . . . .
H58 H 1.083037 0.282116 0.598451 0.034 Uiso 1 1 calc R . . . .
C59 C 1.2456(7) 0.3152(3) 0.5607(3) 0.0319(19) Uani 1 1 d . . . . .
H59 H 1.315716 0.294707 0.571886 0.038 Uiso 1 1 calc R . . . .
C60 C 1.2787(8) 0.3522(3) 0.5283(4) 0.036(2) Uani 1 1 d . . . . .
H60 H 1.373112 0.357441 0.516173 0.043 Uiso 1 1 calc R . . . .
C61 C 1.1778(8) 0.3822(2) 0.5127(3) 0.0334(19) Uani 1 1 d . . . . .
H61 H 1.200343 0.408074 0.489788 0.040 Uiso 1 1 calc R . . . .
C62 C 1.0414(7) 0.3732(2) 0.5317(3) 0.0271(18) Uani 1 1 d . . . . .
C63 C 0.9243(7) 0.4048(2) 0.5227(4) 0.0313(19) Uani 1 1 d . . . . .
H63A H 0.924598 0.425333 0.560749 0.038 Uiso 1 1 calc R . . . .
H63B H 0.937266 0.421200 0.480513 0.038 Uiso 1 1 calc R . . . .
P1 P 1.2613(2) 0.49341(7) 0.59553(11) 0.0411(6) Uani 1 1 d . . . . .
F1 F 1.1267(5) 0.46949(16) 0.6215(3) 0.0705(15) Uani 1 1 d . . . . .
F2 F 1.3401(5) 0.44945(15) 0.5811(3) 0.0733(16) Uani 1 1 d . . . . .
F3 F 1.1980(5) 0.49373(15) 0.5210(2) 0.0665(15) Uani 1 1 d . . . . .
F4 F 1.4004(5) 0.51682(15) 0.5684(2) 0.0653(14) Uani 1 1 d . . . . .
F5 F 1.1989(5) 0.53949(15) 0.6073(2) 0.0672(15) Uani 1 1 d . . . . .
F6 F 1.3273(4) 0.49322(14) 0.6698(2) 0.0495(12) Uani 1 1 d . . . . .

loop_
_atom_site_aniso_label
_atom_site_aniso_U_11
_atom_site_aniso_U_22
_atom_site_aniso_U_33
_atom_site_aniso_U_23
_atom_site_aniso_U_13
_atom_site_aniso_U_12
Zn1 0.0250(5) 0.0180(5) 0.0209(5) 0.0017(4) -0.0025(4) -0.0015(4)
Cu1 0.0218(5) 0.0231(5) 0.0286(5) 0.0083(4) 0.0015(4) 0.0011(4)
N1 0.030(4) 0.018(3) 0.019(3) 0.001(3) -0.003(3) -0.004(3)
N2 0.023(3) 0.023(3) 0.021(3) -0.001(3) -0.003(3) -0.004(3)
N3 0.021(3) 0.022(3) 0.016(3) 0.003(3) 0.000(3) -0.001(3)
N4 0.028(4) 0.022(3) 0.023(3) 0.008(3) -0.006(3) 0.000(3)
N5 0.030(4) 0.023(4) 0.026(4) 0.002(3) 0.000(3) 0.004(3)
N6 0.021(3) 0.025(4) 0.032(4) 0.000(3) 0.000(3) 0.005(3)
N7 0.022(4) 0.032(4) 0.031(4) 0.012(3) 0.002(3) 0.003(3)
N8 0.016(3) 0.019(4) 0.039(4) 0.011(3) 0.000(3) -0.002(3)
N9 0.027(4) 0.023(4) 0.029(4) 0.006(3) 0.001(3) 0.003(3)
C1 0.030(5) 0.020(4) 0.027(4) 0.006(4) -0.001(4) -0.002(4)
C2 0.052(5) 0.018(5) 0.037(5) -0.002(4) -0.019(4) -0.006(4)
C3 0.026(4) 0.030(5) 0.036(5) 0.009(4) -0.015(4) -0.007(4)
C4 0.021(4) 0.022(5) 0.032(5) 0.007(4) 0.004(4) -0.001(4)
C5 0.019(4) 0.024(4) 0.028(4) 0.003(4) -0.001(4) -0.002(3)
C6 0.020(4) 0.030(5) 0.015(4) 0.000(3) -0.004(3) -0.001(4)
C7 0.031(5) 0.028(4) 0.026(4) 0.005(3) 0.003(4) -0.003(4)
C8 0.023(4) 0.039(5) 0.030(4) -0.001(4) 0.004(3) -0.002(4)
C9 0.028(5) 0.033(5) 0.036(5) -0.006(4) -0.002(4) 0.007(4)
C10 0.033(5) 0.022(4) 0.034(5) 0.006(3) -0.001(4) 0.003(4)
C11 0.022(4) 0.028(5) 0.024(4) 0.004(4) -0.003(3) -0.007(4)
C12 0.027(5) 0.016(4) 0.021(4) 0.000(3) -0.004(4) 0.001(3)
C13 0.017(4) 0.031(5) 0.021(4) 0.005(4) 0.005(4) 0.005(3)
C14 0.017(4) 0.033(5) 0.027(4) -0.003(4) 0.004(4) -0.006(4)
C15 0.028(4) 0.025(4) 0.007(4) 0.003(3) 0.006(3) 0.003(4)
C16 0.029(4) 0.020(4) 0.023(4) 0.005(3) -0.001(4) -0.004(4)
C17 0.021(4) 0.023(4) 0.026(3) -0.002(3) -0.002(3) 0.000(3)
C18 0.031(10) 0.035(11) 0.024(8) 0.005(8) -0.008(7) -0.009(8)
C19 0.033(11) 0.039(12) 0.029(8) -0.003(8) -0.002(8) -0.014(9)
C20 0.027(9) 0.024(10) 0.025(8) 0.000(8) -0.008(8) -0.001(8)
C21 0.029(10) 0.035(11) 0.026(8) 0.003(8) -0.007(7) -0.005(9)
C22 0.018(6) 0.024(5) 0.026(3) 0.003(3) -0.005(4) -0.001(5)
C17A 0.021(4) 0.023(4) 0.026(3) -0.002(3) -0.002(3) 0.000(3)
C18A 0.049(8) 0.033(6) 0.028(6) 0.002(5) 0.000(6) -0.014(6)
C19A 0.061(9) 0.042(8) 0.040(6) -0.005(5) -0.004(6) -0.021(7)
C20A 0.045(8) 0.046(7) 0.034(6) -0.013(6) -0.007(6) -0.016(6)
C21A 0.021(7) 0.043(7) 0.024(6) -0.004(5) -0.007(5) 0.002(6)
C22A 0.018(6) 0.024(5) 0.026(3) 0.003(3) -0.005(4) -0.001(5)
C23 0.021(4) 0.025(4) 0.013(4) 0.004(4) 0.000(3) -0.006(4)
C24 0.026(4) 0.024(5) 0.029(4) 0.004(4) -0.004(4) -0.008(4)
C25 0.027(4) 0.028(5) 0.026(4) 0.009(4) -0.003(4) 0.000(4)
C26 0.021(4) 0.027(5) 0.024(4) 0.005(4) 0.002(4) -0.003(4)
C27 0.024(4) 0.024(4) 0.031(4) 0.009(4) 0.003(4) -0.001(4)
C28 0.028(5) 0.020(4) 0.028(4) -0.002(4) 0.001(3) 0.003(4)
C29 0.039(5) 0.025(4) 0.046(5) 0.009(4) 0.003(4) 0.004(4)
C30 0.020(4) 0.039(5) 0.059(6) -0.009(5) 0.009(4) 0.001(4)
C31 0.040(6) 0.026(5) 0.055(6) 0.004(4) -0.004(4) 0.011(4)
C32 0.048(6) 0.027(5) 0.045(5) 0.008(4) 0.005(4) 0.000(5)
C33 0.037(5) 0.022(5) 0.035(5) 0.003(4) 0.006(4) 0.005(4)
C34 0.025(5) 0.022(4) 0.029(4) 0.004(4) -0.002(4) 0.000(4)
C35 0.040(5) 0.021(5) 0.036(5) -0.007(4) -0.002(4) 0.004(4)
C36 0.052(5) 0.015(4) 0.033(5) -0.003(3) -0.005(4) 0.000(4)
C37 0.040(5) 0.023(5) 0.026(4) -0.001(4) -0.011(4) -0.004(4)
C38 0.044(5) 0.018(4) 0.025(4) 0.006(4) -0.009(4) -0.007(4)
C39 0.057(5) 0.019(4) 0.035(4) -0.004(3) -0.020(4) 0.007(3)
C40 0.072(13) 0.029(10) 0.033(7) -0.008(7) -0.017(8) -0.002(9)
C41 0.083(13) 0.038(10) 0.031(9) -0.009(7) -0.021(9) -0.004(9)
C42 0.078(14) 0.033(10) 0.045(10) -0.009(9) -0.031(10) -0.005(10)
C43 0.088(14) 0.026(11) 0.052(10) 0.002(8) -0.035(10) -0.013(10)
C44 0.091(15) 0.027(9) 0.041(10) 0.002(7) -0.035(10) -0.012(9)
C39A 0.057(5) 0.019(4) 0.035(4) -0.004(3) -0.020(4) 0.007(3)
C40A 0.074(8) 0.027(7) 0.031(6) 0.002(5) -0.015(5) 0.000(6)
C41A 0.113(10) 0.030(7) 0.043(7) -0.011(5) -0.017(7) 0.003(6)
C42A 0.103(10) 0.033(8) 0.063(8) -0.013(7) -0.038(7) -0.002(6)
C43A 0.079(9) 0.023(7) 0.070(9) -0.002(6) -0.039(7) 0.002(6)
C44A 0.049(7) 0.029(8) 0.061(8) -0.006(6) -0.023(6) 0.008(5)
C45 0.015(4) 0.030(5) 0.018(4) -0.001(4) 0.005(3) 0.005(3)
C46 0.030(4) 0.032(5) 0.033(5) -0.012(4) 0.000(4) 0.003(4)
C47 0.035(5) 0.038(5) 0.062(7) -0.025(5) 0.006(5) 0.005(4)
C48 0.026(5) 0.063(6) 0.048(6) -0.038(5) 0.000(4) 0.015(5)
C49 0.035(5) 0.052(6) 0.038(5) -0.012(4) 0.004(4) 0.022(5)
C50 0.016(4) 0.034(5) 0.036(5) -0.003(4) -0.002(4) 0.015(4)
C51 0.040(5) 0.042(5) 0.033(5) 0.009(4) -0.002(4) 0.007(4)
C52 0.021(4) 0.026(5) 0.043(6) 0.007(4) 0.003(4) -0.002(3)
C53 0.034(5) 0.032(5) 0.041(5) -0.006(5) 0.001(4) -0.002(4)
C54 0.041(5) 0.021(5) 0.061(7) -0.012(4) -0.001(4) 0.003(4)
C55 0.024(4) 0.024(5) 0.053(6) 0.003(4) -0.005(4) 0.003(4)
C56 0.013(4) 0.022(5) 0.046(5) 0.007(4) 0.001(4) -0.002(3)
C57 0.026(4) 0.027(4) 0.040(5) 0.015(4) 0.005(4) -0.001(4)
C58 0.027(5) 0.030(5) 0.029(4) 0.003(4) -0.003(4) 0.004(4)
C59 0.020(5) 0.047(6) 0.029(5) -0.004(4) 0.001(3) 0.005(4)
C60 0.020(4) 0.051(6) 0.036(5) -0.005(4) 0.002(4) -0.006(4)
C61 0.035(5) 0.042(5) 0.024(4) 0.000(4) 0.009(4) -0.014(4)
C62 0.029(5) 0.027(5) 0.026(4) 0.001(4) -0.002(4) 0.002(4)
C63 0.030(5) 0.031(5) 0.033(5) 0.010(4) 0.007(4) -0.005(4)
P1 0.0434(13) 0.0342(13) 0.0455(14) 0.0129(11) -0.0092(11) -0.0068(11)
F1 0.043(3) 0.077(4) 0.092(4) 0.037(3) -0.009(3) -0.018(3)
F2 0.076(4) 0.052(3) 0.090(4) -0.016(3) -0.031(3) 0.012(3)
F3 0.085(4) 0.062(3) 0.052(3) 0.012(3) -0.034(3) -0.014(3)
F4 0.066(3) 0.066(3) 0.064(3) 0.014(3) -0.004(3) -0.011(3)
F5 0.091(4) 0.049(3) 0.062(3) 0.006(3) -0.007(3) 0.029(3)
F6 0.047(3) 0.062(3) 0.038(3) 0.008(2) -0.007(2) 0.005(2)

loop_
_atom_type_symbol
_atom_type_description
_atom_type_scat_dispersion_real
_atom_type_scat_dispersion_imag
_atom_type_scat_source
C C 0.0033 0.0016 'International Tables Vol C Tables 4.2.6.8 and 6.1.1.4'
H H 0.0000 0.0000 'International Tables Vol C Tables 4.2.6.8 and 6.1.1.4'
Cu Cu 0.3201 1.2651 'International Tables Vol C Tables 4.2.6.8 and 6.1.1.4'
F F 0.0171 0.0103 'International Tables Vol C Tables 4.2.6.8 and 6.1.1.4'
N N 0.0061 0.0033 'International Tables Vol C Tables 4.2.6.8 and 6.1.1.4'
P P 0.1023 0.0942 'International Tables Vol C Tables 4.2.6.8 and 6.1.1.4'
Zn Zn 0.2839 1.4301 'International Tables Vol C Tables 4.2.6.8 and 6.1.1.4'

loop_
_geom_angle_atom_site_label_1
_geom_angle_atom_site_label_2
_geom_angle_atom_site_label_3
_geom_angle
N1 Zn1 N2 88.3(2)
N1 Zn1 N5 94.9(2)
N2 Zn1 N5 95.5(2)
N3 Zn1 N1 160.0(2)
N3 Zn1 N2 88.1(2)
N3 Zn1 N4 88.8(2)
N3 Zn1 N5 105.0(2)
N4 Zn1 N1 88.2(2)
N4 Zn1 N2 160.8(2)
N4 Zn1 N5 103.6(2)
N6 Cu1 N8 116.7(2)
N7 Cu1 N6 81.3(2)
N7 Cu1 N8 81.9(2)
N9 Cu1 N6 120.0(2)
N9 Cu1 N7 81.4(2)
N9 Cu1 N8 116.9(2)
C45 Cu1 N6 97.5(3)
C45 Cu1 N7 178.6(3)
C45 Cu1 N8 99.3(2)
C45 Cu1 N9 98.8(2)
C1 N1 Zn1 125.3(4)
C1 N1 C4 106.8(5)
C4 N1 Zn1 125.6(4)
C12 N2 Zn1 126.4(4)
C12 N2 C15 106.4(5)
C15 N2 Zn1 127.1(4)
C23 N3 Zn1 127.5(4)
C26 N3 Zn1 126.0(4)
C26 N3 C23 106.3(5)
C34 N4 Zn1 126.1(4)
C37 N4 Zn1 126.0(4)
C37 N4 C34 106.6(5)
C45 N5 Zn1 152.7(5)
C46 N6 Cu1 128.0(5)
C46 N6 C50 119.7(6)
C50 N6 Cu1 112.2(5)
C51 N7 Cu1 107.2(4)
C51 N7 C57 111.4(5)
C51 N7 C63 112.4(5)
C57 N7 Cu1 107.4(4)
C57 N7 C63 110.7(5)
C63 N7 Cu1 107.4(4)
C52 N8 Cu1 128.8(5)
C52 N8 C56 119.6(6)
C56 N8 Cu1 111.5(5)
C58 N9 Cu1 126.6(5)
C58 N9 C62 119.0(6)
C62 N9 Cu1 114.4(4)
N1 C1 C2 109.8(6)
N1 C1 C38 125.6(6)
C38 C1 C2 124.6(7)
C1 C2 H2 126.9
C3 C2 C1 106.3(6)
C3 C2 H2 126.9
C2 C3 H3 125.9
C2 C3 C4 108.3(6)
C4 C3 H3 125.9
N1 C4 C3 108.8(6)
N1 C4 C5 125.1(6)
C5 C4 C3 126.1(6)
C4 C5 C6 116.8(6)
C4 C5 C12 126.4(6)
C12 C5 C6 116.8(6)
C7 C6 C5 121.8(6)
C11 C6 C5 119.9(6)
C11 C6 C7 118.3(6)
C6 C7 H7 119.4
C8 C7 C6 121.2(6)
C8 C7 H7 119.4
C7 C8 H8 120.3
C9 C8 C7 119.4(7)
C9 C8 H8 120.3
C8 C9 H9 120.0
C10 C9 C8 120.1(7)
C10 C9 H9 120.0
C9 C10 H10 119.9
C9 C10 C11 120.2(7)
C11 C10 H10 119.9
C6 C11 H11 119.6
C10 C11 C6 120.7(6)
C10 C11 H11 119.6
N2 C12 C5 125.2(6)
N2 C12 C13 109.3(6)
C5 C12 C13 125.4(6)
C12 C13 H13 126.1
C14 C13 C12 107.8(6)
C14 C13 H13 126.1
C13 C14 H14 126.4
C13 C14 C15 107.1(6)
C15 C14 H14 126.4
N2 C15 C14 109.4(6)
N2 C15 C16 125.5(6)
C16 C15 C14 125.1(6)
C15 C16 C17 121.8(9)
C15 C16 C17A 116.0(6)
C23 C16 C15 125.2(6)
C23 C16 C17 112.9(9)
C23 C16 C17A 118.7(6)
C18 C17 C16 124.0(12)
C18 C17 C22 120.0
C22 C17 C16 115.9(12)
C17 C18 H18 120.0
C19 C18 C17 120.0
C19 C18 H18 120.0
C18 C19 H19 120.0
C18 C19 C20 120.0
C20 C19 H19 120.0
C19 C20 H20 120.0
C19 C20 C21 120.0
C21 C20 H20 120.0
C20 C21 H21 120.0
C22 C21 C20 120.0
C22 C21 H21 120.0
C17 C22 H22 120.0
C21 C22 C17 120.0
C21 C22 H22 120.0
C18A C17A C16 118.9(7)
C18A C17A C22A 120.0
C22A C17A C16 121.0(7)
C17A C18A H18A 120.0
C19A C18A C17A 120.0
C19A C18A H18A 120.0
C18A C19A H19A 120.0
C18A C19A C20A 120.0
C20A C19A H19A 120.0
C19A C20A H20A 120.0
C21A C20A C19A 120.0
C21A C20A H20A 120.0
C20A C21A H21A 120.0
C20A C21A C22A 120.0
C22A C21A H21A 120.0
C17A C22A H22A 120.0
C21A C22A C17A 120.0
C21A C22A H22A 120.0
N3 C23 C16 125.7(6)
N3 C23 C24 109.6(6)
C16 C23 C24 124.7(6)
C23 C24 H24 126.4
C25 C24 C23 107.2(6)
C25 C24 H24 126.4
C24 C25 H25 126.2
C24 C25 C26 107.7(6)
C26 C25 H25 126.2
N3 C26 C25 109.3(6)
N3 C26 C27 125.3(6)
C27 C26 C25 125.3(6)
C26 C27 C28 116.2(6)
C34 C27 C26 126.0(6)
C34 C27 C28 117.8(6)
C29 C28 C27 121.5(6)
C29 C28 C33 119.0(6)
C33 C28 C27 119.5(6)
C28 C29 H29 119.8
C28 C29 C30 120.4(7)
C30 C29 H29 119.8
C29 C30 H30 119.7
C31 C30 C29 120.6(7)
C31 C30 H30 119.7
C30 C31 H31 120.2
C30 C31 C32 119.6(7)
C32 C31 H31 120.2
C31 C32 H32 119.7
C31 C32 C33 120.7(7)
C33 C32 H32 119.7
C28 C33 C32 119.6(7)
C28 C33 H33 120.2
C32 C33 H33 120.2
N4 C34 C27 125.3(6)
N4 C34 C35 109.3(6)
C27 C34 C35 125.4(6)
C34 C35 H35 126.4
C36 C35 C34 107.3(6)
C36 C35 H35 126.4
C35 C36 H36 126.4
C35 C36 C37 107.2(6)
C37 C36 H36 126.4
N4 C37 C36 109.5(6)
N4 C37 C38 126.0(6)
C38 C37 C36 124.5(7)
C1 C38 C39 114.2(9)
C1 C38 C39A 119.4(6)
C37 C38 C1 125.2(6)
C37 C38 C39 120.4(9)
C37 C38 C39A 115.4(6)
C40 C39 C38 119.4(10)
C40 C39 C44 120.0
C44 C39 C38 120.6(10)
C39 C40 H40 120.0
C41 C40 C39 120.0
C41 C40 H40 120.0
C40 C41 H41 120.0
C40 C41 C42 120.0
C42 C41 H41 120.0
C41 C42 H42 120.0
C43 C42 C41 120.0
C43 C42 H42 120.0
C42 C43 H43 120.0
C44 C43 C42 120.0
C44 C43 H43 120.0
C39 C44 H44 120.0
C43 C44 C39 120.0
C43 C44 H44 120.0
C40A C39A C38 121.5(6)
C40A C39A C44A 120.0
C44A C39A C38 118.5(6)
C39A C40A H40A 120.0
C41A C40A C39A 120.0
C41A C40A H40A 120.0
C40A C41A H41A 120.0
C40A C41A C42A 120.0
C42A C41A H41A 120.0
C41A C42A H42A 120.0
C41A C42A C43A 120.0
C43A C42A H42A 120.0
C42A C43A H43A 120.0
C44A C43A C42A 120.0
C44A C43A H43A 120.0
C39A C44A H44A 120.0
C43A C44A C39A 120.0
C43A C44A H44A 120.0
N5 C45 Cu1 178.0(6)
N6 C46 H46 119.0
N6 C46 C47 121.9(7)
C47 C46 H46 119.0
C46 C47 H47 120.4
C48 C47 C46 119.2(8)
C48 C47 H47 120.4
C47 C48 H48 120.1
C47 C48 C49 119.7(8)
C49 C48 H48 120.1
C48 C49 H49 120.7
C48 C49 C50 118.5(8)
C50 C49 H49 120.7
N6 C50 C49 120.8(7)
N6 C50 C51 116.3(6)
C49 C50 C51 122.9(7)
N7 C51 C50 109.5(6)
N7 C51 H51A 109.8
N7 C51 H51B 109.8
C50 C51 H51A 109.8
C50 C51 H51B 109.8
H51A C51 H51B 108.2
N8 C52 H52 118.9
N8 C52 C53 122.3(7)
C53 C52 H52 118.9
C52 C53 H53 120.6
C52 C53 C54 118.9(7)
C54 C53 H53 120.6
C53 C54 H54 120.3
C53 C54 C55 119.3(7)
C55 C54 H54 120.3
C54 C55 H55 120.2
C56 C55 C54 119.7(7)
C56 C55 H55 120.2
N8 C56 C55 120.2(7)
N8 C56 C57 116.4(6)
C55 C56 C57 123.3(7)
N7 C57 C56 110.0(5)
N7 C57 H57A 109.7
N7 C57 H57B 109.7
C56 C57 H57A 109.7
C56 C57 H57B 109.7
H57A C57 H57B 108.2
N9 C58 H58 118.9
N9 C58 C59 122.2(7)
C59 C58 H58 118.9
C58 C59 H59 120.8
C60 C59 C58 118.3(7)
C60 C59 H59 120.8
C59 C60 H60 119.5
C59 C60 C61 121.0(7)
C61 C60 H60 119.5
C60 C61 H61 121.3
C60 C61 C62 117.3(7)
C62 C61 H61 121.3
N9 C62 C61 122.2(6)
N9 C62 C63 115.2(6)
C61 C62 C63 122.5(7)
N7 C63 C62 109.7(5)
N7 C63 H63A 109.7
N7 C63 H63B 109.7
C62 C63 H63A 109.7
C62 C63 H63B 109.7
H63A C63 H63B 108.2
F1 P1 F2 92.5(3)
F1 P1 F3 90.3(3)
F1 P1 F4 178.7(3)
F1 P1 F6 90.5(3)
F2 P1 F3 90.8(3)
F2 P1 F4 86.3(3)
F2 P1 F6 88.9(3)
F3 P1 F4 89.5(3)
F3 P1 F6 179.1(3)
F5 P1 F1 93.9(3)
F5 P1 F2 173.6(3)
F5 P1 F3 89.6(3)
F5 P1 F4 87.3(3)
F5 P1 F6 90.7(3)
F6 P1 F4 89.6(2)

loop_
_geom_bond_atom_site_label_1
_geom_bond_atom_site_label_2
_geom_bond_distance
Zn1 N1 2.076(5)
Zn1 N2 2.079(5)
Zn1 N3 2.064(5)
Zn1 N4 2.070(5)
Zn1 N5 2.104(6)
Cu1 N6 2.066(6)
Cu1 N7 2.033(5)
Cu1 N8 2.084(6)
Cu1 N9 2.029(5)
Cu1 C45 1.940(8)
N1 C1 1.368(8)
N1 C4 1.377(8)
N2 C12 1.365(8)
N2 C15 1.369(8)
N3 C23 1.374(8)
N3 C26 1.370(8)
N4 C34 1.370(8)
N4 C37 1.365(8)
N5 C45 1.152(8)
N6 C46 1.322(9)
N6 C50 1.346(9)
N7 C51 1.481(9)
N7 C57 1.481(8)
N7 C63 1.487(8)
N8 C52 1.338(9)
N8 C56 1.350(8)
N9 C58 1.332(8)
N9 C62 1.332(8)
C1 C2 1.442(10)
C1 C38 1.412(10)
C2 H2 0.9500
C2 C3 1.351(10)
C3 H3 0.9500
C3 C4 1.432(9)
C4 C5 1.392(9)
C5 C6 1.502(9)
C5 C12 1.397(9)
C6 C7 1.384(9)
C6 C11 1.383(9)
C7 H7 0.9500
C7 C8 1.383(9)
C8 H8 0.9500
C8 C9 1.377(10)
C9 H9 0.9500
C9 C10 1.371(10)
C10 H10 0.9500
C10 C11 1.380(9)
C11 H11 0.9500
C12 C13 1.441(9)
C13 H13 0.9500
C13 C14 1.323(9)
C14 H14 0.9500
C14 C15 1.446(9)
C15 C16 1.412(9)
C16 C17 1.511(13)
C16 C17A 1.513(9)
C16 C23 1.391(9)
C17 C18 1.3900
C17 C22 1.3900
C18 H18 0.9500
C18 C19 1.3900
C19 H19 0.9500
C19 C20 1.3900
C20 H20 0.9500
C20 C21 1.3900
C21 H21 0.9500
C21 C22 1.3900
C22 H22 0.9500
C17A C18A 1.3900
C17A C22A 1.3900
C18A H18A 0.9500
C18A C19A 1.3900
C19A H19A 0.9500
C19A C20A 1.3900
C20A H20A 0.9500
C20A C21A 1.3900
C21A H21A 0.9500
C21A C22A 1.3900
C22A H22A 0.9500
C23 C24 1.424(9)
C24 H24 0.9500
C24 C25 1.342(9)
C25 H25 0.9500
C25 C26 1.427(9)
C26 C27 1.413(10)
C27 C28 1.498(9)
C27 C34 1.391(9)
C28 C29 1.376(10)
C28 C33 1.387(9)
C29 H29 0.9500
C29 C30 1.387(10)
C30 H30 0.9500
C30 C31 1.359(10)
C31 H31 0.9500
C31 C32 1.368(10)
C32 H32 0.9500
C32 C33 1.394(10)
C33 H33 0.9500
C34 C35 1.439(9)
C35 H35 0.9500
C35 C36 1.339(10)
C36 H36 0.9500
C36 C37 1.439(10)
C37 C38 1.390(10)
C38 C39 1.526(12)
C38 C39A 1.515(9)
C39 C40 1.3900
C39 C44 1.3900
C40 H40 0.9500
C40 C41 1.3900
C41 H41 0.9500
C41 C42 1.3900
C42 H42 0.9500
C42 C43 1.3900
C43 H43 0.9500
C43 C44 1.3900
C44 H44 0.9500
C39A C40A 1.3900
C39A C44A 1.3900
C40A H40A 0.9500
C40A C41A 1.3900
C41A H41A 0.9500
C41A C42A 1.3900
C42A H42A 0.9500
C42A C43A 1.3900
C43A H43A 0.9500
C43A C44A 1.3900
C44A H44A 0.9500
C46 H46 0.9500
C46 C47 1.376(10)
C47 H47 0.9500
C47 C48 1.363(11)
C48 H48 0.9500
C48 C49 1.374(11)
C49 H49 0.9500
C49 C50 1.395(10)
C50 C51 1.482(10)
C51 H51A 0.9900
C51 H51B 0.9900
C52 H52 0.9500
C52 C53 1.367(10)
C53 H53 0.9500
C53 C54 1.369(10)
C54 H54 0.9500
C54 C55 1.380(10)
C55 H55 0.9500
C55 C56 1.380(10)
C56 C57 1.494(10)
C57 H57A 0.9900
C57 H57B 0.9900
C58 H58 0.9500
C58 C59 1.377(9)
C59 H59 0.9500
C59 C60 1.358(10)
C60 H60 0.9500
C60 C61 1.374(10)
C61 H61 0.9500
C61 C62 1.390(10)
C62 C63 1.497(9)
C63 H63A 0.9900
C63 H63B 0.9900
P1 F1 1.579(5)
P1 F2 1.589(5)
P1 F3 1.591(5)
P1 F4 1.613(5)
P1 F5 1.571(5)
P1 F6 1.595(5)

loop_
_geom_torsion_atom_site_label_1
_geom_torsion_atom_site_label_2
_geom_torsion_atom_site_label_3
_geom_torsion_atom_site_label_4
_geom_torsion
Zn1 N1 C1 C2 -164.1(4)
Zn1 N1 C1 C38 16.1(9)
Zn1 N1 C4 C3 164.7(4)
Zn1 N1 C4 C5 -13.7(9)
Zn1 N2 C12 C5 5.6(9)
Zn1 N2 C12 C13 -177.4(4)
Zn1 N2 C15 C14 177.6(4)
Zn1 N2 C15 C16 -5.8(9)
Zn1 N3 C23 C16 6.9(9)
Zn1 N3 C23 C24 -174.0(4)
Zn1 N3 C26 C25 174.4(4)
Zn1 N3 C26 C27 -9.7(9)
Zn1 N4 C34 C27 12.4(9)
Zn1 N4 C34 C35 -167.8(4)
Zn1 N4 C37 C36 168.4(4)
Zn1 N4 C37 C38 -11.2(10)
Cu1 N6 C46 C47 176.8(5)
Cu1 N6 C50 C49 -176.3(5)
Cu1 N6 C50 C51 5.9(7)
Cu1 N7 C51 C50 39.4(6)
Cu1 N7 C57 C56 38.5(6)
Cu1 N7 C63 C62 36.8(6)
Cu1 N8 C52 C53 172.9(5)
Cu1 N8 C56 C55 -175.1(5)
Cu1 N8 C56 C57 6.9(7)
Cu1 N9 C58 C59 -178.9(5)
Cu1 N9 C62 C61 180.0(5)
Cu1 N9 C62 C63 4.2(7)
N1 C1 C2 C3 -0.3(8)
N1 C1 C38 C37 -1.0(11)
N1 C1 C38 C39 174.2(8)
N1 C1 C38 C39A -179.0(7)
N1 C4 C5 C6 178.0(6)
N1 C4 C5 C12 -2.1(11)
N2 C12 C13 C14 0.2(7)
N2 C15 C16 C17 176.8(10)
N2 C15 C16 C17A 179.8(7)
N2 C15 C16 C23 -1.6(10)
N3 C23 C24 C25 -0.8(7)
N3 C26 C27 C28 -179.0(6)
N3 C26 C27 C34 -1.4(11)
N4 C34 C35 C36 -0.5(8)
N4 C37 C38 C1 -1.7(11)
N4 C37 C38 C39 -176.7(9)
N4 C37 C38 C39A 176.3(7)
N6 C46 C47 C48 -0.9(11)
N6 C50 C51 N7 -30.7(8)
N8 C52 C53 C54 1.8(10)
N8 C56 C57 N7 -30.8(8)
N9 C58 C59 C60 -1.7(10)
N9 C62 C63 N7 -27.8(8)
C1 N1 C4 C3 1.2(7)
C1 N1 C4 C5 -177.2(6)
C1 C2 C3 C4 1.1(8)
C1 C38 C39 C40 73.2(13)
C1 C38 C39 C44 -108.1(11)
C1 C38 C39A C40A 115.8(7)
C1 C38 C39A C44A -65.4(8)
C2 C1 C38 C37 179.3(7)
C2 C1 C38 C39 -5.5(11)
C2 C1 C38 C39A 1.3(11)
C2 C3 C4 N1 -1.5(8)
C2 C3 C4 C5 176.9(7)
C3 C4 C5 C6 -0.1(10)
C3 C4 C5 C12 179.7(7)
C4 N1 C1 C2 -0.6(7)
C4 N1 C1 C38 179.6(6)
C4 C5 C6 C7 67.5(8)
C4 C5 C6 C11 -114.2(7)
C4 C5 C12 N2 6.5(11)
C4 C5 C12 C13 -169.9(6)
C5 C6 C7 C8 178.6(6)
C5 C6 C11 C10 -178.7(6)
C5 C12 C13 C14 177.2(6)
C6 C5 C12 N2 -173.6(6)
C6 C5 C12 C13 9.9(10)
C6 C7 C8 C9 -0.6(10)
C7 C6 C11 C10 -0.4(10)
C7 C8 C9 C10 1.0(10)
C8 C9 C10 C11 -1.2(10)
C9 C10 C11 C6 0.8(10)
C11 C6 C7 C8 0.3(10)
C12 N2 C15 C14 1.0(7)
C12 N2 C15 C16 177.6(6)
C12 C5 C6 C7 -112.4(7)
C12 C5 C6 C11 65.9(8)
C12 C13 C14 C15 0.4(7)
C13 C14 C15 N2 -0.9(7)
C13 C14 C15 C16 -177.5(6)
C14 C15 C16 C17 -7.2(13)
C14 C15 C16 C17A -4.2(10)
C14 C15 C16 C23 174.4(6)
C15 N2 C12 C5 -177.8(6)
C15 N2 C12 C13 -0.8(7)
C15 C16 C17 C18 -105.2(14)
C15 C16 C17 C22 79.0(12)
C15 C16 C17A C18A -77.4(8)
C15 C16 C17A C22A 107.4(7)
C15 C16 C23 N3 1.1(10)
C15 C16 C23 C24 -177.9(6)
C16 C17 C18 C19 -175.6(16)
C16 C17 C22 C21 175.9(15)
C16 C17A C18A C19A -175.2(8)
C16 C17A C22A C21A 175.1(8)
C16 C23 C24 C25 178.3(6)
C17 C16 C23 N3 -177.4(9)
C17 C16 C23 C24 3.6(12)
C17 C18 C19 C20 0.0
C18 C17 C22 C21 0.0
C18 C19 C20 C21 0.0
C19 C20 C21 C22 0.0
C20 C21 C22 C17 0.0
C22 C17 C18 C19 0.0
C17A C16 C23 N3 179.6(7)
C17A C16 C23 C24 0.7(10)
C17A C18A C19A C20A 0.0
C18A C17A C22A C21A 0.0
C18A C19A C20A C21A 0.0
C19A C20A C21A C22A 0.0
C20A C21A C22A C17A 0.0
C22A C17A C18A C19A 0.0
C23 N3 C26 C25 -0.6(7)
C23 N3 C26 C27 175.4(6)
C23 C16 C17 C18 73.4(15)
C23 C16 C17 C22 -102.4(10)
C23 C16 C17A C18A 103.9(8)
C23 C16 C17A C22A -71.2(8)
C23 C24 C25 C26 0.4(7)
C24 C25 C26 N3 0.1(7)
C24 C25 C26 C27 -175.8(6)
C25 C26 C27 C28 -3.7(10)
C25 C26 C27 C34 174.0(6)
C26 N3 C23 C16 -178.2(6)
C26 N3 C23 C24 0.8(7)
C26 C27 C28 C29 -65.4(9)
C26 C27 C28 C33 112.8(7)
C26 C27 C34 N4 -0.1(11)
C26 C27 C34 C35 -179.9(6)
C27 C28 C29 C30 178.5(7)
C27 C28 C33 C32 -178.1(6)
C27 C34 C35 C36 179.3(7)
C28 C27 C34 N4 177.5(6)
C28 C27 C34 C35 -2.2(10)
C28 C29 C30 C31 -0.7(12)
C29 C28 C33 C32 0.2(10)
C29 C30 C31 C32 0.7(12)
C30 C31 C32 C33 -0.3(12)
C31 C32 C33 C28 -0.2(11)
C33 C28 C29 C30 0.3(11)
C34 N4 C37 C36 0.9(7)
C34 N4 C37 C38 -178.7(7)
C34 C27 C28 C29 116.8(8)
C34 C27 C28 C33 -65.0(9)
C34 C35 C36 C37 1.0(8)
C35 C36 C37 N4 -1.2(8)
C35 C36 C37 C38 178.4(7)
C36 C37 C38 C1 178.7(7)
C36 C37 C38 C39 3.8(12)
C36 C37 C38 C39A -3.3(10)
C37 N4 C34 C27 179.9(6)
C37 N4 C34 C35 -0.3(7)
C37 C38 C39 C40 -111.3(11)
C37 C38 C39 C44 67.4(14)
C37 C38 C39A C40A -62.3(8)
C37 C38 C39A C44A 116.4(7)
C38 C1 C2 C3 179.5(6)
C38 C39 C40 C41 178.7(15)
C38 C39 C44 C43 -178.7(15)
C38 C39A C40A C41A 178.8(7)
C38 C39A C44A C43A -178.8(7)
C39 C40 C41 C42 0.0
C40 C39 C44 C43 0.0
C40 C41 C42 C43 0.0
C41 C42 C43 C44 0.0
C42 C43 C44 C39 0.0
C44 C39 C40 C41 0.0
C39A C40A C41A C42A 0.0
C40A C39A C44A C43A 0.0
C40A C41A C42A C43A 0.0
C41A C42A C43A C44A 0.0
C42A C43A C44A C39A 0.0
C44A C39A C40A C41A 0.0
C46 N6 C50 C49 0.9(9)
C46 N6 C50 C51 -176.8(6)
C46 C47 C48 C49 0.9(11)
C47 C48 C49 C50 0.0(10)
C48 C49 C50 N6 -0.9(10)
C48 C49 C50 C51 176.7(6)
C49 C50 C51 N7 151.6(6)
C50 N6 C46 C47 0.0(10)
C51 N7 C57 C56 155.7(6)
C51 N7 C63 C62 -80.9(7)
C52 N8 C56 C55 0.8(9)
C52 N8 C56 C57 -177.3(6)
C52 C53 C54 C55 -0.1(11)
C53 C54 C55 C56 -1.1(11)
C54 C55 C56 N8 0.8(10)
C54 C55 C56 C57 178.7(6)
C55 C56 C57 N7 151.2(6)
C56 N8 C52 C53 -2.1(9)
C57 N7 C51 C50 -77.8(7)
C57 N7 C63 C62 153.8(5)
C58 N9 C62 C61 -0.3(10)
C58 N9 C62 C63 -176.1(6)
C58 C59 C60 C61 0.8(11)
C59 C60 C61 C62 0.3(10)
C60 C61 C62 N9 -0.6(10)
C60 C61 C62 C63 174.9(6)
C61 C62 C63 N7 156.4(6)
C62 N9 C58 C59 1.5(10)
C63 N7 C51 C50 157.3(5)
C63 N7 C57 C56 -78.5(7)
